data_4029364
loop_
_publ_author_name
'Wang, Ying-Chun'
'Xie, Yu-Yang'
'Qu, Hong-En'
'Wang, Heng-Shan'
'Pan, Ying-Ming'
'Huang, Fu-Ping'

_publ_section_title
;
 Ce(OTf)3-Catalyzed [3 + 2] Cycloaddition of Azides with Nitroolefins:
 Regioselective Synthesis of 1,5-Disubstituted 1,2,3-Triazoles.
;
_journal_issue 10
_journal_name_full 'The Journal of organic chemistry'
_journal_page_first 4463
_journal_page_last 4469
_journal_paper_doi 10.1021/jo5004339
_journal_volume 79
_journal_year 2014
_chemical_formula_moiety 'C15 H13 N3 O'
_chemical_formula_sum 'C15 H13 N3 O'
_chemical_formula_weight 251.28
_chemical_name_systematic
;
 ? 
;
_space_group_crystal_system monoclinic
_space_group_IT_number 14
_space_group_name_Hall '-P 2ybc'
_space_group_name_H-M_alt 'P 1 21/c 1'
_symmetry_space_group_name_Hall '-P 2ybc'
_symmetry_space_group_name_H-M 'P 1 21/c 1'
_atom_sites_solution_hydrogens geom
_atom_sites_solution_primary direct
_atom_sites_solution_secondary difmap
_audit_creation_date 2013-10-12
_audit_creation_method
;
  Olex2 1.1
  (compiled 2011.02.15 svn.r1672, GUI svn.r3494)
;
_cell_angle_alpha 90.00
_cell_angle_beta 102.757(4)
_cell_angle_gamma 90.00
_cell_formula_units_Z 16
_cell_length_a 26.329(7)
_cell_length_b 10.877(3)
_cell_length_c 18.902(5)
_cell_measurement_reflns_used 8066
_cell_measurement_temperature 296.15
_cell_measurement_theta_max 23.24
_cell_measurement_theta_min 2.17
_cell_volume 5280(2)
_computing_molecular_graphics
;
O. V. Dolomanov, L. J. Bourhis, R. J. Gildea, J. A. K. Howard and H. Puschmann,
OLEX2: a complete structure solution, refinement and analysis program.
J. Appl. Cryst. (2009). 42, 339-341.
;
_computing_publication_material
;
O. V. Dolomanov, L. J. Bourhis, R. J. Gildea, J. A. K. Howard and H. Puschmann,
OLEX2: a complete structure solution, refinement and analysis program.
J. Appl. Cryst. (2009). 42, 339-341.
;
_computing_structure_refinement 'SHELXL-97 (Sheldrick, 1997)'
_computing_structure_solution 'A short history of SHELX (Sheldrick, 2007)/Bruker'
_diffrn_ambient_temperature 296.15
_diffrn_measured_fraction_theta_full 0.996
_diffrn_measured_fraction_theta_max 0.996
_diffrn_measurement_device_type 'Bruker APEX-II CCD'
_diffrn_measurement_method '\f and \w scans'
_diffrn_radiation_monochromator graphite
_diffrn_radiation_type MoK\a
_diffrn_radiation_wavelength 0.71073
_diffrn_reflns_av_R_equivalents 0.1264
_diffrn_reflns_av_unetI/netI 0.0866
_diffrn_reflns_limit_h_max 32
_diffrn_reflns_limit_h_min -32
_diffrn_reflns_limit_k_max 13
_diffrn_reflns_limit_k_min -13
_diffrn_reflns_limit_l_max 23
_diffrn_reflns_limit_l_min -23
_diffrn_reflns_number 57884
_diffrn_reflns_theta_full 26.37
_diffrn_reflns_theta_max 26.37
_diffrn_reflns_theta_min 0.79
_diffrn_source 'fine-focus sealed tube'
_diffrn_standards_number 0
_exptl_absorpt_coefficient_mu 0.082
_exptl_absorpt_correction_T_max 0.9934
_exptl_absorpt_correction_T_min 0.9757
_exptl_absorpt_correction_type none
_exptl_crystal_density_diffrn 1.265
_exptl_crystal_density_method 'not measured'
_exptl_crystal_F_000 2112
_exptl_crystal_size_max 0.30
_exptl_crystal_size_mid 0.15
_exptl_crystal_size_min 0.08
_refine_diff_density_max 0.767
_refine_diff_density_min -0.396
_refine_diff_density_rms 0.115
_refine_ls_extinction_method none
_refine_ls_goodness_of_fit_ref 1.193
_refine_ls_hydrogen_treatment mixed
_refine_ls_matrix_type full
_refine_ls_number_parameters 689
_refine_ls_number_reflns 10771
_refine_ls_number_restraints 0
_refine_ls_restrained_S_all 1.193
_refine_ls_R_factor_all 0.1978
_refine_ls_R_factor_gt 0.1354
_refine_ls_shift/su_max 0.001
_refine_ls_shift/su_mean 0.000
_refine_ls_structure_factor_coef Fsqd
_refine_ls_weighting_details 'calc w=1/[\s^2^(Fo^2^)+(0.2000P)^2^+0.0000P] where P=(Fo^2^+2Fc^2^)/3'
_refine_ls_weighting_scheme calc
_refine_ls_wR_factor_gt 0.3338
_refine_ls_wR_factor_ref 0.3702
_reflns_number_gt 5761
_reflns_number_total 10771
_reflns_threshold_expression >2sigma(I)
_cod_data_source_file jo5004339_si_002.cif
_cod_data_source_block aa
_cod_depositor_comments 'Adding full bibliography for 4029363--4029364.cif.'
_cod_database_code 4029364

loop_
_space_group_symop_id
_space_group_symop_operation_xyz
1 'x, y, z'
2 '-x, y+1/2, -z+1/2'
3 '-x, -y, -z'
4 'x, -y-1/2, z-1/2'

loop_
_atom_site_label
_atom_site_type_symbol
_atom_site_fract_x
_atom_site_fract_y
_atom_site_fract_z
_atom_site_U_iso_or_equiv
_atom_site_adp_type
_atom_site_occupancy
_atom_site_symmetry_multiplicity
_atom_site_calc_flag
_atom_site_refinement_flags
O1 O 0.5363(2) 0.5351(4) -0.2437(2) 0.0857(13) Uani 1 1 d .
H1 H 0.5357 0.5837 -0.2770 0.129 Uiso 1 1 calc R
O2 O 0.29968(17) 1.0749(3) -0.15002(16) 0.0662(10) Uani 1 1 d .
H2 H 0.3054 1.1350 -0.1733 0.099 Uiso 1 1 calc R
O3 O -0.03637(18) 0.9634(4) -0.2675(2) 0.0782(12) Uani 1 1 d .
H3 H -0.0330 0.9151 -0.2995 0.117 Uiso 1 1 calc R
O4 O 0.19937(17) 1.0762(3) -0.53166(16) 0.0675(11) Uani 1 1 d .
H4 H 0.1865 1.1302 -0.5603 0.101 Uiso 1 1 calc R
N1 N 0.52226(19) 0.8445(5) 0.1257(2) 0.0768(14) Uani 1 1 d .
N2 N 0.4785(2) 0.8882(4) 0.0840(2) 0.0677(12) Uani 1 1 d .
N3 N 0.47602(16) 0.8467(4) 0.0170(2) 0.0539(10) Uani 1 1 d .
N4 N 0.3289(2) 1.2621(4) 0.2545(2) 0.0713(13) Uani 1 1 d .
N5 N 0.35838(17) 1.1635(4) 0.2676(2) 0.0596(11) Uani 1 1 d .
N6 N 0.35978(14) 1.1148(3) 0.20237(18) 0.0439(9) Uani 1 1 d .
N7 N 0.1706(2) 1.2585(4) -0.1441(2) 0.0673(13) Uani 1 1 d .
N8 N 0.14180(18) 1.1577(4) -0.1483(2) 0.0608(11) Uani 1 1 d .
N9 N 0.14059(15) 1.1065(4) -0.21411(18) 0.0477(9) Uani 1 1 d .
N10 N -0.02250(19) 0.6565(5) 0.1105(2) 0.0739(14) Uani 1 1 d .
N11 N 0.02020(19) 0.6097(4) 0.0958(2) 0.0645(12) Uani 1 1 d .
N12 N 0.02286(16) 0.6516(4) 0.0291(2) 0.0539(10) Uani 1 1 d .
C1 C 0.5351(2) 0.5985(5) -0.1816(3) 0.0568(13) Uani 1 1 d .
C2 C 0.52566(18) 0.7246(5) -0.1807(3) 0.0528(12) Uani 1 1 d .
H2A H 0.5219 0.7698 -0.2232 0.063 Uiso 1 1 calc R
C3 C 0.52179(18) 0.7828(5) -0.1173(3) 0.0519(12) Uani 1 1 d .
H3A H 0.5167 0.8674 -0.1170 0.062 Uiso 1 1 calc R
C4 C 0.52544(18) 0.7154(5) -0.0535(3) 0.0529(12) Uani 1 1 d .
C5 C 0.5368(2) 0.5906(6) -0.0546(3) 0.0647(15) Uani 1 1 d .
H5 H 0.5412 0.5451 -0.0120 0.078 Uiso 1 1 calc R
C6 C 0.5414(2) 0.5339(5) -0.1173(3) 0.0698(16) Uani 1 1 d .
H6 H 0.5489 0.4503 -0.1168 0.084 Uiso 1 1 calc R
C7 C 0.51852(19) 0.7754(5) 0.0138(3) 0.0523(12) Uani 1 1 d .
C8 C 0.5463(2) 0.7764(6) 0.0839(3) 0.0738(17) Uani 1 1 d .
H8 H 0.5776 0.7353 0.1004 0.089 Uiso 1 1 calc R
C9 C 0.4270(2) 0.8625(5) -0.0372(3) 0.0591(13) Uani 1 1 d .
H9A H 0.4345 0.8693 -0.0851 0.071 Uiso 1 1 calc R
H9B H 0.4103 0.9381 -0.0274 0.071 Uiso 1 1 calc R
C10 C 0.39039(18) 0.7551(4) -0.0360(2) 0.0475(11) Uani 1 1 d .
C11 C 0.3799(2) 0.6724(5) -0.0911(3) 0.0660(15) Uani 1 1 d .
H11 H 0.3963 0.6802 -0.1297 0.079 Uiso 1 1 calc R
C12 C 0.3452(3) 0.5768(6) -0.0909(3) 0.0864(19) Uani 1 1 d .
H12 H 0.3385 0.5208 -0.1291 0.104 Uiso 1 1 calc R
C13 C 0.3209(2) 0.5650(5) -0.0351(4) 0.0739(17) Uani 1 1 d .
H13 H 0.2969 0.5022 -0.0354 0.089 Uiso 1 1 calc R
C14 C 0.3318(3) 0.6446(6) 0.0212(3) 0.0799(18) Uani 1 1 d .
H14 H 0.3157 0.6358 0.0600 0.096 Uiso 1 1 calc R
C15 C 0.3672(2) 0.7400(5) 0.0210(3) 0.0648(15) Uani 1 1 d .
H15 H 0.3750 0.7938 0.0601 0.078 Uiso 1 1 calc R
C16 C 0.30787(17) 1.1050(4) -0.0786(2) 0.0427(10) Uani 1 1 d .
C17 C 0.3004(2) 1.0141(4) -0.0311(2) 0.0515(12) Uani 1 1 d .
H17 H 0.2897 0.9362 -0.0485 0.062 Uiso 1 1 calc R
C18 C 0.30868(18) 1.0386(4) 0.0421(2) 0.0481(11) Uani 1 1 d .
H18 H 0.3038 0.9763 0.0737 0.058 Uiso 1 1 calc R
C19 C 0.32409(16) 1.1533(4) 0.0696(2) 0.0379(10) Uani 1 1 d .
C20 C 0.33082(19) 1.2448(4) 0.0218(3) 0.0503(12) Uani 1 1 d .
H20 H 0.3406 1.3231 0.0393 0.060 Uiso 1 1 calc R
C21 C 0.3231(2) 1.2214(4) -0.0525(2) 0.0509(12) Uani 1 1 d .
H21 H 0.3282 1.2834 -0.0842 0.061 Uiso 1 1 calc R
C22 C 0.33141(16) 1.1816(4) 0.1476(2) 0.0423(10) Uani 1 1 d .
C23 C 0.3119(2) 1.2762(5) 0.1819(3) 0.0608(14) Uani 1 1 d .
H23 H 0.2905 1.3392 0.1592 0.073 Uiso 1 1 calc R
C24 C 0.39081(17) 1.0039(4) 0.2004(3) 0.0508(12) Uani 1 1 d .
H24A H 0.4224 1.0097 0.2381 0.061 Uiso 1 1 calc R
H24B H 0.4010 1.0007 0.1541 0.061 Uiso 1 1 calc R
C25 C 0.36326(17) 0.8854(4) 0.2105(2) 0.0459(11) Uani 1 1 d .
C26 C 0.3908(2) 0.7770(5) 0.2163(3) 0.0636(14) Uani 1 1 d .
H26 H 0.4257 0.7787 0.2137 0.076 Uiso 1 1 calc R
C27 C 0.3680(3) 0.6657(5) 0.2261(3) 0.0784(18) Uani 1 1 d .
H27 H 0.3874 0.5936 0.2295 0.094 Uiso 1 1 calc R
C28 C 0.3164(3) 0.6615(6) 0.2307(3) 0.0826(18) Uani 1 1 d .
H28 H 0.3011 0.5875 0.2392 0.099 Uiso 1 1 calc R
C29 C 0.2883(2) 0.7677(6) 0.2225(3) 0.0780(18) Uani 1 1 d .
H29 H 0.2531 0.7650 0.2227 0.094 Uiso 1 1 calc R
C30 C 0.31148(19) 0.8805(5) 0.2139(3) 0.0581(13) Uani 1 1 d .
H30 H 0.2920 0.9524 0.2104 0.070 Uiso 1 1 calc R
C31 C -0.03497(19) 0.9006(5) -0.2047(2) 0.0541(12) Uani 1 1 d .
C32 C -0.0403(2) 0.9676(5) -0.1445(3) 0.0693(15) Uani 1 1 d .
H32 H -0.0465 1.0518 -0.1481 0.083 Uiso 1 1 calc R
C33 C -0.0362(2) 0.9077(5) -0.0783(3) 0.0593(13) Uani 1 1 d .
H33 H -0.0403 0.9524 -0.0381 0.071 Uiso 1 1 calc R
C34 C -0.02638(17) 0.7861(5) -0.0715(2) 0.0491(11) Uani 1 1 d .
C35 C -0.02239(19) 0.7170(5) -0.1328(2) 0.0540(12) Uani 1 1 d .
H35 H -0.0170 0.6326 -0.1291 0.065 Uiso 1 1 calc R
C36 C -0.02659(17) 0.7752(4) -0.1984(2) 0.0487(11) Uani 1 1 d .
H36 H -0.0238 0.7297 -0.2390 0.058 Uiso 1 1 calc R
C37 C -0.01852(18) 0.7240(5) 0.0012(2) 0.0494(11) Uani 1 1 d .
C38 C -0.0472(2) 0.7257(6) 0.0538(3) 0.0731(17) Uani 1 1 d .
H38 H -0.0785 0.7674 0.0509 0.088 Uiso 1 1 calc R
C39 C 0.0723(2) 0.6353(5) 0.0066(3) 0.0592(13) Uani 1 1 d .
H39A H 0.0655 0.6252 -0.0456 0.071 Uiso 1 1 calc R
H39B H 0.0893 0.5612 0.0287 0.071 Uiso 1 1 calc R
C40 C 0.10814(18) 0.7441(4) 0.0285(3) 0.0502(12) Uani 1 1 d .
C41 C 0.1271(2) 0.7715(5) 0.1011(3) 0.0648(15) Uani 1 1 d .
H41 H 0.1172 0.7230 0.1362 0.078 Uiso 1 1 calc R
C42 C 0.1605(2) 0.8691(5) 0.1227(3) 0.0679(15) Uani 1 1 d .
H42 H 0.1724 0.8866 0.1717 0.082 Uiso 1 1 calc R
C43 C 0.1759(3) 0.9393(6) 0.0718(4) 0.0765(17) Uani 1 1 d .
H43 H 0.1997 1.0026 0.0859 0.092 Uiso 1 1 calc R
C44 C 0.1566(3) 0.9172(7) 0.0008(4) 0.098(2) Uani 1 1 d .
H44 H 0.1666 0.9666 -0.0339 0.117 Uiso 1 1 calc R
C45 C 0.1221(3) 0.8222(6) -0.0210(3) 0.0859(19) Uani 1 1 d .
H45 H 0.1080 0.8108 -0.0702 0.103 Uiso 1 1 calc R
C46 C 0.19127(18) 1.1033(4) -0.4646(2) 0.0447(11) Uani 1 1 d .
C47 C 0.17685(18) 1.2204(4) -0.4462(2) 0.0480(11) Uani 1 1 d .
H47 H 0.1732 1.2845 -0.4795 0.058 Uiso 1 1 calc R
C48 C 0.16813(19) 1.2396(4) -0.3776(2) 0.0503(12) Uani 1 1 d .
H48 H 0.1573 1.3168 -0.3657 0.060 Uiso 1 1 calc R
C49 C 0.17510(17) 1.1466(4) -0.3261(2) 0.0418(10) Uani 1 1 d .
C50 C 0.19021(18) 1.0310(4) -0.3451(2) 0.0449(11) Uani 1 1 d .
H50 H 0.1946 0.9675 -0.3114 0.054 Uiso 1 1 calc R
C51 C 0.19869(19) 1.0094(4) -0.4134(2) 0.0472(11) Uani 1 1 d .
H51 H 0.2094 0.9321 -0.4253 0.057 Uiso 1 1 calc R
C52 C 0.16851(18) 1.1745(4) -0.2525(2) 0.0432(10) Uani 1 1 d .
C53 C 0.1871(2) 1.2700(5) -0.2066(3) 0.0615(14) Uani 1 1 d .
H53 H 0.2080 1.3334 -0.2170 0.074 Uiso 1 1 calc R
C54 C 0.11026(18) 0.9960(5) -0.2340(3) 0.0535(12) Uani 1 1 d .
H54A H 0.0997 0.9918 -0.2865 0.064 Uiso 1 1 calc R
H54B H 0.0789 1.0012 -0.2152 0.064 Uiso 1 1 calc R
C55 C 0.13876(18) 0.8794(4) -0.2065(2) 0.0466(11) Uani 1 1 d .
C56 C 0.1112(2) 0.7690(6) -0.2165(3) 0.0659(15) Uani 1 1 d .
H56 H 0.0764 0.7683 -0.2408 0.079 Uiso 1 1 calc R
C57 C 0.1360(3) 0.6592(6) -0.1900(3) 0.0774(18) Uani 1 1 d .
H57 H 0.1172 0.5861 -0.1960 0.093 Uiso 1 1 calc R
C58 C 0.1873(3) 0.6581(5) -0.1555(3) 0.0790(18) Uani 1 1 d .
H58 H 0.2036 0.5846 -0.1385 0.095 Uiso 1 1 calc R
C59 C 0.2145(2) 0.7667(5) -0.1462(3) 0.0643(14) Uani 1 1 d .
H59 H 0.2495 0.7669 -0.1228 0.077 Uiso 1 1 calc R
C60 C 0.18989(18) 0.8772(4) -0.1720(2) 0.0494(11) Uani 1 1 d .
H60 H 0.2088 0.9501 -0.1654 0.059 Uiso 1 1 calc R

loop_
_atom_site_aniso_label
_atom_site_aniso_U_11
_atom_site_aniso_U_22
_atom_site_aniso_U_33
_atom_site_aniso_U_23
_atom_site_aniso_U_13
_atom_site_aniso_U_12
O1 0.124(4) 0.084(3) 0.050(2) -0.002(2) 0.024(2) 0.034(3)
O2 0.114(3) 0.055(2) 0.0291(17) -0.0063(15) 0.0165(18) -0.018(2)
O3 0.110(3) 0.079(3) 0.050(2) 0.0101(19) 0.027(2) 0.031(2)
O4 0.118(3) 0.059(2) 0.0314(17) 0.0000(15) 0.0293(19) 0.015(2)
N1 0.070(3) 0.120(4) 0.040(2) -0.011(3) 0.011(2) -0.016(3)
N2 0.085(3) 0.079(3) 0.045(3) -0.013(2) 0.027(2) -0.017(3)
N3 0.065(3) 0.062(3) 0.036(2) -0.0039(18) 0.0141(18) -0.007(2)
N4 0.105(4) 0.074(3) 0.034(2) -0.004(2) 0.012(2) 0.018(3)
N5 0.074(3) 0.074(3) 0.028(2) -0.0035(19) 0.0044(18) 0.004(2)
N6 0.053(2) 0.054(2) 0.0238(17) 0.0019(16) 0.0073(15) 0.0032(18)
N7 0.096(3) 0.070(3) 0.038(2) -0.004(2) 0.019(2) 0.005(3)
N8 0.085(3) 0.071(3) 0.033(2) -0.003(2) 0.029(2) 0.008(3)
N9 0.056(2) 0.061(3) 0.0282(19) -0.0001(17) 0.0127(16) 0.0066(19)
N10 0.067(3) 0.110(4) 0.046(3) 0.002(3) 0.018(2) -0.014(3)
N11 0.078(3) 0.071(3) 0.043(2) 0.007(2) 0.011(2) -0.006(2)
N12 0.064(3) 0.067(3) 0.032(2) 0.0014(18) 0.0125(18) -0.002(2)
C1 0.058(3) 0.074(4) 0.039(3) 0.005(2) 0.013(2) 0.013(3)
C2 0.050(3) 0.071(3) 0.037(3) 0.010(2) 0.010(2) 0.007(2)
C3 0.058(3) 0.052(3) 0.048(3) 0.004(2) 0.015(2) -0.002(2)
C4 0.046(2) 0.072(3) 0.043(3) 0.012(2) 0.014(2) -0.001(2)
C5 0.066(3) 0.088(4) 0.041(3) 0.020(3) 0.012(2) 0.021(3)
C6 0.090(4) 0.066(4) 0.055(3) 0.011(3) 0.017(3) 0.029(3)
C7 0.057(3) 0.060(3) 0.041(3) 0.000(2) 0.014(2) -0.003(2)
C8 0.058(3) 0.116(5) 0.045(3) -0.003(3) 0.007(3) 0.000(3)
C9 0.068(3) 0.062(3) 0.048(3) 0.011(2) 0.014(2) 0.006(3)
C10 0.056(3) 0.048(3) 0.037(2) 0.006(2) 0.006(2) 0.009(2)
C11 0.089(4) 0.070(4) 0.039(3) -0.004(3) 0.015(3) 0.005(3)
C12 0.118(5) 0.073(4) 0.058(4) -0.004(3) -0.001(4) -0.009(4)
C13 0.080(4) 0.055(3) 0.077(4) 0.016(3) -0.003(3) -0.008(3)
C14 0.108(5) 0.073(4) 0.064(4) 0.004(3) 0.030(3) -0.004(4)
C15 0.094(4) 0.059(3) 0.049(3) -0.009(2) 0.032(3) -0.009(3)
C16 0.053(3) 0.049(3) 0.026(2) 0.0003(19) 0.0077(18) -0.005(2)
C17 0.077(3) 0.035(2) 0.038(2) -0.0015(19) 0.003(2) -0.014(2)
C18 0.064(3) 0.049(3) 0.030(2) 0.0061(19) 0.007(2) -0.012(2)
C19 0.043(2) 0.045(3) 0.026(2) -0.0005(18) 0.0070(17) 0.0032(19)
C20 0.071(3) 0.031(2) 0.047(3) 0.000(2) 0.009(2) -0.009(2)
C21 0.074(3) 0.044(3) 0.034(2) 0.007(2) 0.010(2) -0.008(2)
C22 0.047(2) 0.051(3) 0.028(2) 0.0008(19) 0.0083(18) -0.001(2)
C23 0.084(4) 0.067(3) 0.030(2) -0.006(2) 0.010(2) 0.017(3)
C24 0.043(2) 0.063(3) 0.047(3) 0.007(2) 0.010(2) 0.004(2)
C25 0.049(3) 0.058(3) 0.030(2) 0.008(2) 0.0068(18) 0.011(2)
C26 0.069(3) 0.077(4) 0.044(3) -0.002(3) 0.012(2) 0.024(3)
C27 0.098(5) 0.051(4) 0.083(4) -0.001(3) 0.013(4) 0.022(3)
C28 0.101(5) 0.072(4) 0.075(4) 0.028(3) 0.020(4) 0.007(4)
C29 0.073(4) 0.084(4) 0.079(4) 0.033(3) 0.020(3) -0.005(3)
C30 0.052(3) 0.067(3) 0.059(3) 0.020(3) 0.021(2) 0.014(2)
C31 0.056(3) 0.069(3) 0.038(3) 0.004(2) 0.012(2) 0.021(2)
C32 0.089(4) 0.065(4) 0.058(3) 0.001(3) 0.025(3) 0.031(3)
C33 0.061(3) 0.078(4) 0.039(3) -0.008(2) 0.010(2) 0.014(3)
C34 0.043(2) 0.067(3) 0.035(2) -0.009(2) 0.0056(18) -0.002(2)
C35 0.067(3) 0.056(3) 0.036(3) -0.004(2) 0.006(2) -0.006(2)
C36 0.051(3) 0.061(3) 0.034(2) -0.011(2) 0.0077(19) 0.001(2)
C37 0.049(3) 0.066(3) 0.033(2) -0.005(2) 0.010(2) -0.004(2)
C38 0.060(3) 0.122(5) 0.038(3) 0.001(3) 0.013(2) 0.002(3)
C39 0.065(3) 0.068(3) 0.043(3) -0.003(2) 0.012(2) 0.013(3)
C40 0.052(3) 0.059(3) 0.042(3) 0.003(2) 0.015(2) 0.011(2)
C41 0.090(4) 0.063(3) 0.043(3) 0.012(2) 0.018(3) 0.010(3)
C42 0.082(4) 0.066(4) 0.055(3) -0.002(3) 0.014(3) 0.002(3)
C43 0.088(4) 0.069(4) 0.083(5) -0.009(3) 0.043(4) -0.004(3)
C44 0.136(6) 0.094(5) 0.077(5) 0.001(4) 0.054(4) -0.034(5)
C45 0.126(6) 0.092(5) 0.048(3) -0.002(3) 0.036(3) -0.015(4)
C46 0.061(3) 0.047(3) 0.029(2) -0.0016(19) 0.0154(19) 0.001(2)
C47 0.064(3) 0.050(3) 0.029(2) 0.0060(19) 0.008(2) 0.008(2)
C48 0.064(3) 0.049(3) 0.040(3) 0.002(2) 0.015(2) 0.009(2)
C49 0.051(2) 0.046(3) 0.028(2) -0.0018(18) 0.0095(18) 0.002(2)
C50 0.058(3) 0.042(3) 0.036(2) 0.0067(19) 0.015(2) 0.006(2)
C51 0.069(3) 0.037(2) 0.040(3) 0.0003(19) 0.021(2) 0.004(2)
C52 0.059(3) 0.045(3) 0.030(2) 0.0008(19) 0.0175(19) 0.002(2)
C53 0.091(4) 0.054(3) 0.042(3) -0.006(2) 0.020(3) -0.003(3)
C54 0.047(3) 0.072(3) 0.042(3) 0.003(2) 0.009(2) -0.001(2)
C55 0.054(3) 0.060(3) 0.027(2) -0.002(2) 0.0116(19) -0.018(2)
C56 0.077(4) 0.082(4) 0.041(3) -0.013(3) 0.019(3) -0.034(3)
C57 0.110(5) 0.062(4) 0.064(4) -0.009(3) 0.026(4) -0.039(4)
C58 0.122(6) 0.055(4) 0.056(4) 0.004(3) 0.011(4) -0.015(4)
C59 0.071(3) 0.058(3) 0.057(3) 0.014(3) 0.000(3) -0.003(3)
C60 0.058(3) 0.043(3) 0.047(3) 0.004(2) 0.010(2) -0.006(2)

loop_
_atom_type_symbol
_atom_type_description
_atom_type_scat_dispersion_real
_atom_type_scat_dispersion_imag
_atom_type_scat_source
C C 0.0033 0.0016 'International Tables Vol C Tables 4.2.6.8 and 6.1.1.4'
H H 0.0000 0.0000 'International Tables Vol C Tables 4.2.6.8 and 6.1.1.4'
N N 0.0061 0.0033 'International Tables Vol C Tables 4.2.6.8 and 6.1.1.4'
O O 0.0106 0.0060 'International Tables Vol C Tables 4.2.6.8 and 6.1.1.4'

loop_
_geom_angle_atom_site_label_1
_geom_angle_atom_site_label_2
_geom_angle_atom_site_label_3
_geom_angle
C1 O1 H1 109.5
C16 O2 H2 109.5
C31 O3 H3 109.5
C46 O4 H4 109.5
N2 N1 C8 108.0(4)
N1 N2 N3 107.2(4)
N2 N3 C7 111.3(4)
N2 N3 C9 118.3(4)
C7 N3 C9 129.3(4)
N5 N4 C23 109.4(4)
N4 N5 N6 106.4(4)
N5 N6 C24 118.4(4)
C22 N6 N5 111.6(4)
C22 N6 C24 130.0(4)
N8 N7 C53 108.3(4)
N7 N8 N9 107.0(4)
N8 N9 C52 111.1(4)
N8 N9 C54 118.7(4)
C52 N9 C54 130.2(4)
N11 N10 C38 109.3(4)
N10 N11 N12 106.8(4)
N11 N12 C39 117.4(4)
C37 N12 N11 110.8(4)
C37 N12 C39 130.4(4)
O1 C1 C2 123.1(4)
O1 C1 C6 118.5(5)
C6 C1 C2 118.4(5)
C1 C2 H2A 119.6
C3 C2 C1 120.7(4)
C3 C2 H2A 119.6
C2 C3 H3A 119.9
C2 C3 C4 120.3(5)
C4 C3 H3A 119.9
C3 C4 C7 120.9(5)
C5 C4 C3 118.4(5)
C5 C4 C7 120.7(4)
C4 C5 H5 119.5
C6 C5 C4 120.9(5)
C6 C5 H5 119.5
C1 C6 H6 119.4
C5 C6 C1 121.2(5)
C5 C6 H6 119.4
N3 C7 C4 123.0(4)
C8 C7 N3 102.7(4)
C8 C7 C4 134.3(5)
N1 C8 C7 110.8(5)
N1 C8 H8 124.6
C7 C8 H8 124.6
N3 C9 H9A 109.4
N3 C9 H9B 109.4
N3 C9 C10 111.2(4)
H9A C9 H9B 108.0
C10 C9 H9A 109.4
C10 C9 H9B 109.4
C11 C10 C9 121.4(5)
C11 C10 C15 118.5(5)
C15 C10 C9 120.2(4)
C10 C11 H11 119.4
C10 C11 C12 121.3(6)
C12 C11 H11 119.4
C11 C12 H12 120.1
C13 C12 C11 119.8(6)
C13 C12 H12 120.1
C12 C13 H13 120.0
C14 C13 C12 119.9(6)
C14 C13 H13 120.0
C13 C14 H14 120.0
C13 C14 C15 119.9(6)
C15 C14 H14 120.0
C10 C15 C14 120.6(5)
C10 C15 H15 119.7
C14 C15 H15 119.7
O2 C16 C17 117.4(4)
O2 C16 C21 122.8(4)
C17 C16 C21 119.8(4)
C16 C17 H17 120.0
C16 C17 C18 120.1(4)
C18 C17 H17 120.0
C17 C18 H18 119.3
C19 C18 C17 121.4(4)
C19 C18 H18 119.3
C18 C19 C20 118.4(4)
C18 C19 C22 121.8(4)
C20 C19 C22 119.7(4)
C19 C20 H20 119.5
C19 C20 C21 121.0(4)
C21 C20 H20 119.5
C16 C21 C20 119.3(4)
C16 C21 H21 120.3
C20 C21 H21 120.3
N6 C22 C19 125.7(4)
N6 C22 C23 104.0(4)
C23 C22 C19 130.3(4)
N4 C23 C22 108.6(4)
N4 C23 H23 125.7
C22 C23 H23 125.7
N6 C24 H24A 108.7
N6 C24 H24B 108.7
N6 C24 C25 114.4(4)
H24A C24 H24B 107.6
C25 C24 H24A 108.7
C25 C24 H24B 108.7
C26 C25 C24 118.8(4)
C26 C25 C30 118.1(5)
C30 C25 C24 123.1(4)
C25 C26 H26 119.1
C25 C26 C27 121.7(5)
C27 C26 H26 119.1
C26 C27 H27 120.0
C26 C27 C28 119.9(5)
C28 C27 H27 120.0
C27 C28 H28 120.6
C29 C28 C27 118.8(6)
C29 C28 H28 120.6
C28 C29 H29 119.4
C28 C29 C30 121.2(6)
C30 C29 H29 119.4
C25 C30 C29 120.1(5)
C25 C30 H30 120.0
C29 C30 H30 120.0
O3 C31 C32 117.7(5)
O3 C31 C36 122.9(4)
C36 C31 C32 119.4(5)
C31 C32 H32 120.3
C31 C32 C33 119.3(5)
C33 C32 H32 120.3
C32 C33 H33 119.3
C34 C33 C32 121.3(5)
C34 C33 H33 119.3
C33 C34 C35 119.6(5)
C33 C34 C37 120.8(4)
C35 C34 C37 119.6(4)
C34 C35 H35 120.3
C36 C35 C34 119.5(5)
C36 C35 H35 120.3
C31 C36 H36 119.6
C35 C36 C31 120.8(4)
C35 C36 H36 119.6
N12 C37 C34 123.7(4)
N12 C37 C38 104.4(4)
C38 C37 C34 131.9(5)
N10 C38 C37 108.7(5)
N10 C38 H38 125.7
C37 C38 H38 125.7
N12 C39 H39A 109.3
N12 C39 H39B 109.3
N12 C39 C40 111.5(4)
H39A C39 H39B 108.0
C40 C39 H39A 109.3
C40 C39 H39B 109.3
C41 C40 C39 120.4(5)
C45 C40 C39 122.9(5)
C45 C40 C41 116.7(5)
C40 C41 H41 119.1
C42 C41 C40 121.7(5)
C42 C41 H41 119.1
C41 C42 H42 120.2
C43 C42 C41 119.5(5)
C43 C42 H42 120.2
C42 C43 H43 120.1
C44 C43 C42 119.9(6)
C44 C43 H43 120.1
C43 C44 H44 119.6
C43 C44 C45 120.8(6)
C45 C44 H44 119.6
C40 C45 C44 121.2(6)
C40 C45 H45 119.4
C44 C45 H45 119.4
O4 C46 C47 122.5(4)
O4 C46 C51 117.5(4)
C51 C46 C47 120.0(4)
C46 C47 H47 120.5
C48 C47 C46 118.9(4)
C48 C47 H47 120.5
C47 C48 H48 119.2
C47 C48 C49 121.7(4)
C49 C48 H48 119.2
C48 C49 C50 118.6(4)
C48 C49 C52 119.2(4)
C50 C49 C52 122.2(4)
C49 C50 H50 119.6
C51 C50 C49 120.8(4)
C51 C50 H50 119.6
C46 C51 H51 120.0
C50 C51 C46 120.0(4)
C50 C51 H51 120.0
N9 C52 C49 125.7(4)
N9 C52 C53 103.5(4)
C53 C52 C49 130.8(4)
N7 C53 C52 110.1(5)
N7 C53 H53 125.0
C52 C53 H53 125.0
N9 C54 H54A 108.8
N9 C54 H54B 108.8
N9 C54 C55 113.9(4)
H54A C54 H54B 107.7
C55 C54 H54A 108.8
C55 C54 H54B 108.8
C56 C55 C54 118.2(4)
C60 C55 C54 123.1(4)
C60 C55 C56 118.7(5)
C55 C56 H56 120.1
C55 C56 C57 119.9(5)
C57 C56 H56 120.1
C56 C57 H57 119.5
C58 C57 C56 120.9(5)
C58 C57 H57 119.5
C57 C58 H58 120.4
C57 C58 C59 119.2(6)
C59 C58 H58 120.4
C58 C59 H59 119.9
C58 C59 C60 120.3(5)
C60 C59 H59 119.9
C55 C60 C59 121.0(5)
C55 C60 H60 119.5
C59 C60 H60 119.5

loop_
_geom_bond_atom_site_label_1
_geom_bond_atom_site_label_2
_geom_bond_distance
O1 H1 0.8200
O1 C1 1.367(6)
O2 H2 0.8200
O2 C16 1.360(5)
O3 H3 0.8200
O3 C31 1.363(6)
O4 H4 0.8200
O4 C46 1.362(5)
N1 N2 1.330(7)
N1 C8 1.340(8)
N2 N3 1.333(5)
N3 C7 1.374(6)
N3 C9 1.470(6)
N4 N5 1.315(6)
N4 C23 1.354(6)
N5 N6 1.350(5)
N6 C22 1.348(5)
N6 C24 1.462(6)
N7 N8 1.325(6)
N7 C53 1.351(7)
N8 N9 1.357(5)
N9 C52 1.360(6)
N9 C54 1.446(6)
N10 N11 1.319(7)
N10 C38 1.353(7)
N11 N12 1.357(5)
N12 C37 1.353(6)
N12 C39 1.466(7)
C1 C2 1.394(7)
C1 C6 1.382(7)
C2 H2A 0.9300
C2 C3 1.379(7)
C3 H3A 0.9300
C3 C4 1.395(7)
C4 C5 1.391(8)
C4 C7 1.477(7)
C5 H5 0.9300
C5 C6 1.366(7)
C6 H6 0.9300
C7 C8 1.364(7)
C8 H8 0.9300
C9 H9A 0.9700
C9 H9B 0.9700
C9 C10 1.519(7)
C10 C11 1.357(7)
C10 C15 1.360(7)
C11 H11 0.9300
C11 C12 1.385(9)
C12 H12 0.9300
C12 C13 1.355(9)
C13 H13 0.9300
C13 C14 1.352(8)
C14 H14 0.9300
C14 C15 1.396(8)
C15 H15 0.9300
C16 C17 1.377(6)
C16 C21 1.386(6)
C17 H17 0.9300
C17 C18 1.379(6)
C18 H18 0.9300
C18 C19 1.378(6)
C19 C20 1.381(6)
C19 C22 1.476(6)
C20 H20 0.9300
C20 C21 1.398(6)
C21 H21 0.9300
C22 C23 1.376(7)
C23 H23 0.9300
C24 H24A 0.9700
C24 H24B 0.9700
C24 C25 1.512(7)
C25 C26 1.376(7)
C25 C30 1.380(7)
C26 H26 0.9300
C26 C27 1.381(8)
C27 H27 0.9300
C27 C28 1.382(9)
C28 H28 0.9300
C28 C29 1.362(8)
C29 H29 0.9300
C29 C30 1.395(8)
C30 H30 0.9300
C31 C32 1.385(7)
C31 C36 1.382(7)
C32 H32 0.9300
C32 C33 1.393(7)
C33 H33 0.9300
C33 C34 1.348(7)
C34 C35 1.404(6)
C34 C37 1.504(7)
C35 H35 0.9300
C35 C36 1.375(7)
C36 H36 0.9300
C37 C38 1.377(7)
C38 H38 0.9300
C39 H39A 0.9700
C39 H39B 0.9700
C39 C40 1.513(7)
C40 C41 1.385(7)
C40 C45 1.373(8)
C41 H41 0.9300
C41 C42 1.380(8)
C42 H42 0.9300
C42 C43 1.358(8)
C43 H43 0.9300
C43 C44 1.348(9)
C44 H44 0.9300
C44 C45 1.376(9)
C45 H45 0.9300
C46 C47 1.396(6)
C46 C51 1.391(6)
C47 H47 0.9300
C47 C48 1.381(6)
C48 H48 0.9300
C48 C49 1.389(6)
C49 C50 1.390(6)
C49 C52 1.471(6)
C50 H50 0.9300
C50 C51 1.378(6)
C51 H51 0.9300
C52 C53 1.373(7)
C53 H53 0.9300
C54 H54A 0.9700
C54 H54B 0.9700
C54 C55 1.507(7)
C55 C56 1.394(7)
C55 C60 1.360(6)
C56 H56 0.9300
C56 C57 1.400(8)
C57 H57 0.9300
C57 C58 1.364(9)
C58 H58 0.9300
C58 C59 1.373(8)
C59 H59 0.9300
C59 C60 1.401(7)
C60 H60 0.9300

loop_
_geom_torsion_atom_site_label_1
_geom_torsion_atom_site_label_2
_geom_torsion_atom_site_label_3
_geom_torsion_atom_site_label_4
_geom_torsion
O1 C1 C2 C3 176.1(5)
O1 C1 C6 C5 -175.1(5)
O2 C16 C17 C18 179.2(5)
O2 C16 C21 C20 -179.9(5)
O3 C31 C32 C33 -176.5(5)
O3 C31 C36 C35 176.1(5)
O4 C46 C47 C48 178.4(4)
O4 C46 C51 C50 -178.9(4)
N1 N2 N3 C7 -0.3(6)
N1 N2 N3 C9 169.1(4)
N2 N1 C8 C7 0.4(7)
N2 N3 C7 C4 178.8(4)
N2 N3 C7 C8 0.6(6)
N2 N3 C9 C10 -88.1(5)
N3 C7 C8 N1 -0.6(6)
N3 C9 C10 C11 -109.7(5)
N3 C9 C10 C15 70.5(6)
N4 N5 N6 C22 0.0(5)
N4 N5 N6 C24 179.0(4)
N5 N4 C23 C22 0.2(7)
N5 N6 C22 C19 -179.2(4)
N5 N6 C22 C23 0.1(5)
N5 N6 C24 C25 83.7(5)
N6 C22 C23 N4 -0.2(6)
N6 C24 C25 C26 -173.9(4)
N6 C24 C25 C30 6.3(6)
N7 N8 N9 C52 -0.2(5)
N7 N8 N9 C54 -178.2(4)
N8 N7 C53 C52 0.1(6)
N8 N9 C52 C49 -179.4(4)
N8 N9 C52 C53 0.2(5)
N8 N9 C54 C55 -84.6(5)
N9 C52 C53 N7 -0.2(6)
N9 C54 C55 C56 173.6(4)
N9 C54 C55 C60 -5.9(6)
N10 N11 N12 C37 -0.7(5)
N10 N11 N12 C39 166.9(4)
N11 N10 C38 C37 -0.9(7)
N11 N12 C37 C34 179.0(4)
N11 N12 C37 C38 0.2(6)
N11 N12 C39 C40 -89.9(5)
N12 C37 C38 N10 0.4(6)
N12 C39 C40 C41 64.3(6)
N12 C39 C40 C45 -113.5(6)
C1 C2 C3 C4 -2.3(7)
C2 C1 C6 C5 2.2(8)
C2 C3 C4 C5 4.6(7)
C2 C3 C4 C7 -176.6(4)
C3 C4 C5 C6 -3.5(8)
C3 C4 C7 N3 52.4(7)
C3 C4 C7 C8 -130.0(7)
C4 C5 C6 C1 0.2(9)
C4 C7 C8 N1 -178.6(5)
C5 C4 C7 N3 -128.9(5)
C5 C4 C7 C8 48.7(9)
C6 C1 C2 C3 -1.1(7)
C7 N3 C9 C10 79.1(6)
C7 C4 C5 C6 177.7(5)
C8 N1 N2 N3 -0.1(6)
C9 N3 C7 C4 10.9(8)
C9 N3 C7 C8 -167.4(5)
C9 C10 C11 C12 -177.9(5)
C9 C10 C15 C14 177.3(5)
C10 C11 C12 C13 0.2(9)
C11 C10 C15 C14 -2.5(8)
C11 C12 C13 C14 -1.8(10)
C12 C13 C14 C15 1.2(9)
C13 C14 C15 C10 1.0(9)
C15 C10 C11 C12 1.9(8)
C16 C17 C18 C19 0.6(8)
C17 C16 C21 C20 0.2(7)
C17 C18 C19 C20 0.4(7)
C17 C18 C19 C22 177.9(4)
C18 C19 C20 C21 -1.1(7)
C18 C19 C22 N6 50.5(6)
C18 C19 C22 C23 -128.6(6)
C19 C20 C21 C16 0.8(7)
C19 C22 C23 N4 179.1(5)
C20 C19 C22 N6 -132.0(5)
C20 C19 C22 C23 48.9(7)
C21 C16 C17 C18 -0.9(7)
C22 N6 C24 C25 -97.5(5)
C22 C19 C20 C21 -178.7(4)
C23 N4 N5 N6 -0.1(6)
C24 N6 C22 C19 1.9(7)
C24 N6 C22 C23 -178.8(4)
C24 C25 C26 C27 179.6(5)
C24 C25 C30 C29 179.3(5)
C25 C26 C27 C28 -0.5(9)
C26 C25 C30 C29 -0.5(7)
C26 C27 C28 C29 2.7(10)
C27 C28 C29 C30 -3.7(10)
C28 C29 C30 C25 2.7(9)
C30 C25 C26 C27 -0.6(7)
C31 C32 C33 C34 1.0(8)
C32 C31 C36 C35 -1.4(7)
C32 C33 C34 C35 -2.8(8)
C32 C33 C34 C37 175.9(5)
C33 C34 C35 C36 2.5(7)
C33 C34 C37 N12 -128.4(5)
C33 C34 C37 C38 50.0(8)
C34 C35 C36 C31 -0.4(7)
C34 C37 C38 N10 -178.3(5)
C35 C34 C37 N12 50.2(6)
C35 C34 C37 C38 -131.3(6)
C36 C31 C32 C33 1.1(8)
C37 N12 C39 C40 74.8(6)
C37 C34 C35 C36 -176.2(4)
C38 N10 N11 N12 0.9(6)
C39 N12 C37 C34 13.5(8)
C39 N12 C37 C38 -165.3(5)
C39 C40 C41 C42 179.0(5)
C39 C40 C45 C44 -177.2(6)
C40 C41 C42 C43 -1.0(8)
C41 C40 C45 C44 5.0(9)
C41 C42 C43 C44 3.3(9)
C42 C43 C44 C45 -1.4(11)
C43 C44 C45 C40 -2.9(12)
C45 C40 C41 C42 -3.1(8)
C46 C47 C48 C49 2.3(7)
C47 C46 C51 C50 2.1(7)
C47 C48 C49 C50 -1.3(7)
C47 C48 C49 C52 176.1(4)
C48 C49 C50 C51 0.7(7)
C48 C49 C52 N9 132.9(5)
C48 C49 C52 C53 -46.6(7)
C49 C50 C51 C46 -1.1(7)
C49 C52 C53 N7 179.4(5)
C50 C49 C52 N9 -49.8(7)
C50 C49 C52 C53 130.7(6)
C51 C46 C47 C48 -2.6(7)
C52 N9 C54 C55 97.7(5)
C52 C49 C50 C51 -176.6(4)
C53 N7 N8 N9 0.0(6)
C54 N9 C52 C49 -1.6(7)
C54 N9 C52 C53 178.0(4)
C54 C55 C56 C57 -178.3(5)
C54 C55 C60 C59 178.9(5)
C55 C56 C57 C58 -1.3(8)
C56 C55 C60 C59 -0.6(7)
C56 C57 C58 C59 0.6(9)
C57 C58 C59 C60 0.0(9)
C58 C59 C60 C55 0.0(8)
C60 C55 C56 C57 1.2(7)
